data_4309085
loop_
_publ_author_name
'Xing-Qiang L\"u'
'Ji-Jun Jiang'
'Chun-Long Chen'
'Bei-Sheng Kang'
'Cheng-Yong Su'

_publ_section_title
;
3D Coordination Polymers with Nitrilotriacetic and 4,4'-Bipyridyl Mixed
Ligands: Structural Variation Based on Dinuclear or Tetranuclear Subunits
Assisted by Na-O and/or O-H...O Interactions
;
_journal_name_full 'Inorganic Chemistry'
_journal_page_first 4515
_journal_page_last 4521
_journal_paper_doi 10.1021/ic050125a
_journal_volume 44
_journal_year 2005
_chemical_formula_sum 'C26 H30 Cl Cu2 N5 O14'
_chemical_formula_weight 799.08
_chemical_name_systematic
; 
 ? 
;
_space_group_IT_number 14
_symmetry_cell_setting monoclinic
_symmetry_space_group_name_Hall '-P 2yn'
_symmetry_space_group_name_H-M 'P 1 21/n 1'
_atom_sites_solution_hydrogens geom
_atom_sites_solution_primary direct
_atom_sites_solution_secondary difmap
_audit_creation_method SHELXL-97
_cell_angle_alpha 90.00
_cell_angle_beta 106.753(5)
_cell_angle_gamma 90.00
_cell_formula_units_Z 4
_cell_length_a 11.285(3)
_cell_length_b 18.167(5)
_cell_length_c 16.144(4)
_cell_measurement_temperature 293(2)
_cell_volume 3169.3(14)
_computing_structure_refinement 'SHELXL-97 (Sheldrick, 1997)'
_computing_structure_solution 'SHELXS-97 (Sheldrick, 1990)'
_diffrn_ambient_temperature 293(2)
_diffrn_measured_fraction_theta_full 0.996
_diffrn_measured_fraction_theta_max 0.996
_diffrn_radiation_monochromator graphite
_diffrn_radiation_source 'fine-focus sealed tube'
_diffrn_radiation_type MoK\a
_diffrn_radiation_wavelength 0.71073
_diffrn_reflns_av_R_equivalents 0.0208
_diffrn_reflns_av_sigmaI/netI 0.0254
_diffrn_reflns_limit_h_max 14
_diffrn_reflns_limit_h_min -14
_diffrn_reflns_limit_k_max 23
_diffrn_reflns_limit_k_min -23
_diffrn_reflns_limit_l_max 20
_diffrn_reflns_limit_l_min -10
_diffrn_reflns_number 18986
_diffrn_reflns_theta_full 27.02
_diffrn_reflns_theta_max 27.02
_diffrn_reflns_theta_min 1.73
_exptl_absorpt_coefficient_mu 1.503
_exptl_crystal_colour blue
_exptl_crystal_density_diffrn 1.675
_exptl_crystal_density_method 'not measured'
_exptl_crystal_description column
_exptl_crystal_F_000 1632
_exptl_crystal_size_max 0.50
_exptl_crystal_size_mid 0.17
_exptl_crystal_size_min 0.14
_refine_diff_density_max 1.071
_refine_diff_density_min -0.657
_refine_diff_density_rms 0.078
_refine_ls_extinction_method none
_refine_ls_goodness_of_fit_ref 1.029
_refine_ls_hydrogen_treatment mixed
_refine_ls_matrix_type full
_refine_ls_number_parameters 465
_refine_ls_number_reflns 6912
_refine_ls_number_restraints 26
_refine_ls_restrained_S_all 1.056
_refine_ls_R_factor_all 0.0492
_refine_ls_R_factor_gt 0.0365
_refine_ls_shift/su_max 0.018
_refine_ls_shift/su_mean 0.000
_refine_ls_structure_factor_coef Fsqd
_refine_ls_weighting_details 'calc w=1/[\s^2^(Fo^2^)+(0.0579P)^2^+2.6217P] where P=(Fo^2^+2Fc^2^)/3'
_refine_ls_weighting_scheme calc
_refine_ls_wR_factor_gt 0.0973
_refine_ls_wR_factor_ref 0.1060
_reflns_number_gt 5576
_reflns_number_total 6912
_reflns_threshold_expression >2sigma(I)
_cod_data_source_file ic050125asi20050125_100559.cif
_cod_data_source_block lxq2
_cod_depositor_comments
;
The following automatic conversions were performed:
'_symmetry_cell_setting' value 'Monoclinic' changed to 'monoclinic'
according to '/home/saulius/struct/CIF-dictionaries/cif_core.dic'
dictionary named 'cif_core.dic' version 2.4.1 from 2010-06-29.

Automatic conversion script
Id: cif_fix_enum 1527 2010-12-29 10:47:43Z saulius 
;
_cod_original_cell_volume 3169.3(15)
_cod_database_code 4309085

loop_
_symmetry_equiv_pos_as_xyz
'x, y, z'
'-x+1/2, y+1/2, -z+1/2'
'-x, -y, -z'
'x-1/2, -y-1/2, z-1/2'

loop_
_atom_site_label
_atom_site_type_symbol
_atom_site_fract_x
_atom_site_fract_y
_atom_site_fract_z
_atom_site_U_iso_or_equiv
_atom_site_adp_type
_atom_site_occupancy
_atom_site_symmetry_multiplicity
_atom_site_calc_flag
_atom_site_refinement_flags
_atom_site_disorder_assembly
_atom_site_disorder_group
Cu1 Cu -0.05644(3) 0.048591(18) 0.75194(2) 0.03127(10) Uani 1 1 d . . .
Cu2 Cu 0.24316(3) 0.229018(19) 0.812919(19) 0.02767(10) Uani 1 1 d . . .
N1 N 0.0765(2) -0.01219(13) 0.82835(14) 0.0317(5) Uani 1 1 d . . .
N2 N 0.60950(19) -0.17582(13) 1.10778(13) 0.0280(5) Uani 1 1 d . . .
N3 N 0.3307(2) 0.23569(14) 0.72066(14) 0.0315(5) Uani 1 1 d . . .
N4 N 0.6480(2) 0.27085(13) 0.40264(14) 0.0311(5) Uani 1 1 d . . .
N5 N -0.1730(2) 0.12225(13) 0.67450(14) 0.0312(5) Uani 1 1 d . . .
O1 O -0.0729(2) -0.00517(13) 0.64509(14) 0.0545(6) Uani 1 1 d . . .
O2 O -0.1884(3) -0.01216(17) 0.50891(16) 0.0791(10) Uani 1 1 d . . .
O3 O -0.09680(19) 0.09961(12) 0.84609(13) 0.0400(5) Uani 1 1 d . . .
O4 O -0.2318(2) 0.17761(15) 0.87381(16) 0.0583(7) Uani 1 1 d . . .
O5 O 0.08818(17) 0.13001(11) 0.74343(13) 0.0373(5) Uani 1 1 d . . .
O6 O 0.08213(17) 0.25019(11) 0.72265(12) 0.0318(4) Uani 1 1 d . . .
O7 O 0.3070(2) 0.34659(13) 0.86521(17) 0.0471(5) Uani 1 1 d D . .
O8 O -0.3959(8) -0.0858(4) 0.8302(5) 0.220(3) Uani 1 1 d U . .
O9 O -0.3969(5) -0.0343(5) 0.7102(6) 0.253(5) Uani 1 1 d U . .
O10 O -0.2187(5) -0.0484(3) 0.8043(5) 0.193(3) Uani 1 1 d U . .
O11 O -0.3170(6) -0.1499(3) 0.7529(4) 0.165(2) Uani 1 1 d . . .
O12 O -0.3298(3) 0.0225(2) 0.3442(2) 0.0758(9) Uani 1 1 d D . .
O13 O -0.3268(3) 0.31344(19) 0.8838(2) 0.0665(7) Uani 1 1 d D . .
O14 O 0.5325(3) 0.36541(16) 0.98735(19) 0.0581(6) Uani 1 1 d D . .
C1 C 0.1699(3) -0.03386(17) 0.79880(18) 0.0389(7) Uani 1 1 d . . .
H1A H 0.1632 -0.0273 0.7405 0.047 Uiso 1 1 calc R . .
C2 C 0.2759(3) -0.06559(17) 0.85148(19) 0.0385(7) Uani 1 1 d . . .
H2B H 0.3387 -0.0809 0.8286 0.046 Uiso 1 1 calc R . .
C3 C 0.2883(3) -0.07457(16) 0.93913(17) 0.0327(6) Uani 1 1 d . . .
C4 C 0.1906(3) -0.05244(18) 0.96913(19) 0.0412(7) Uani 1 1 d . . .
H4B H 0.1949 -0.0581 1.0272 0.049 Uiso 1 1 calc R . .
C5 C 0.0876(3) -0.02205(18) 0.91226(19) 0.0393(7) Uani 1 1 d . . .
H5A H 0.0224 -0.0077 0.9331 0.047 Uiso 1 1 calc R . .
C6 C 0.5577(3) -0.11700(17) 1.13284(18) 0.0378(6) Uani 1 1 d . . .
H6A H 0.5930 -0.0985 1.1882 0.045 Uiso 1 1 calc R . .
C7 C 0.4545(3) -0.08243(17) 1.08064(18) 0.0393(7) Uani 1 1 d . . .
H7A H 0.4207 -0.0420 1.1010 0.047 Uiso 1 1 calc R . .
C8 C 0.4013(2) -0.10836(15) 0.99746(17) 0.0309(6) Uani 1 1 d . . .
C9 C 0.4568(3) -0.16830(16) 0.97071(17) 0.0350(6) Uani 1 1 d . . .
H9A H 0.4255 -0.1866 0.9149 0.042 Uiso 1 1 calc R . .
C10 C 0.5584(3) -0.20042(16) 1.02718(17) 0.0334(6) Uani 1 1 d . . .
H10A H 0.5934 -0.2412 1.0086 0.040 Uiso 1 1 calc R . .
C11 C 0.2948(3) 0.1974(2) 0.64707(18) 0.0421(7) Uani 1 1 d . . .
H11B H 0.2281 0.1653 0.6388 0.051 Uiso 1 1 calc R . .
C12 C 0.3524(3) 0.2033(2) 0.58277(19) 0.0446(8) Uani 1 1 d . . .
H12A H 0.3242 0.1757 0.5323 0.054 Uiso 1 1 calc R . .
C13 C 0.4526(2) 0.25044(16) 0.59341(16) 0.0304(6) Uani 1 1 d . . .
C14 C 0.4894(3) 0.28963(17) 0.67013(18) 0.0354(6) Uani 1 1 d . . .
H14A H 0.5561 0.3218 0.6804 0.043 Uiso 1 1 calc R . .
C15 C 0.4267(3) 0.28073(18) 0.73133(18) 0.0380(7) Uani 1 1 d . . .
H15A H 0.4529 0.3075 0.7825 0.046 Uiso 1 1 calc R . .
C16 C 0.5722(3) 0.21377(17) 0.40186(18) 0.0346(6) Uani 1 1 d . . .
H16A H 0.5633 0.1780 0.3593 0.041 Uiso 1 1 calc R . .
C17 C 0.5067(3) 0.20595(17) 0.46173(18) 0.0345(6) Uani 1 1 d . . .
H17A H 0.4549 0.1656 0.4588 0.041 Uiso 1 1 calc R . .
C18 C 0.5186(2) 0.25843(16) 0.52624(16) 0.0292(5) Uani 1 1 d . . .
C19 C 0.5944(3) 0.31811(17) 0.52532(18) 0.0359(6) Uani 1 1 d . . .
H19A H 0.6035 0.3551 0.5665 0.043 Uiso 1 1 calc R . .
C20 C 0.6568(3) 0.32266(16) 0.46311(18) 0.0346(6) Uani 1 1 d . . .
H20A H 0.7069 0.3634 0.4634 0.041 Uiso 1 1 calc R . .
C21 C -0.2412(3) 0.07876(18) 0.5974(2) 0.0456(7) Uani 1 1 d . . .
H21A H -0.2647 0.1106 0.5471 0.055 Uiso 1 1 calc R . .
H21B H -0.3162 0.0588 0.6066 0.055 Uiso 1 1 calc R . .
C22 C -0.1611(3) 0.01633(19) 0.5814(2) 0.0494(8) Uani 1 1 d . . .
C23 C -0.2500(3) 0.1513(2) 0.7266(2) 0.0483(8) Uani 1 1 d . . .
H23A H -0.3284 0.1254 0.7114 0.058 Uiso 1 1 calc R . .
H23B H -0.2670 0.2030 0.7129 0.058 Uiso 1 1 calc R . .
C24 C -0.1884(3) 0.14348(16) 0.8233(2) 0.0382(6) Uani 1 1 d . . .
C25 C -0.0967(3) 0.18052(18) 0.6501(2) 0.0407(7) Uani 1 1 d . . .
H25A H -0.1383 0.2275 0.6485 0.049 Uiso 1 1 calc R . .
H25B H -0.0916 0.1704 0.5923 0.049 Uiso 1 1 calc R . .
C26 C 0.0330(2) 0.18688(16) 0.71060(16) 0.0299(6) Uani 1 1 d . . .
Cl1 Cl -0.33036(8) -0.07678(5) 0.77195(6) 0.0559(2) Uani 1 1 d . . .
H7D H 0.262(3) 0.3834(16) 0.856(3) 0.060(12) Uiso 1 1 d D . .
H13C H -0.299(4) 0.2731(15) 0.876(3) 0.074(15) Uiso 1 1 d D . .
H7C H 0.372(3) 0.357(3) 0.905(2) 0.084(16) Uiso 1 1 d D . .
H14C H 0.567(4) 0.341(2) 0.959(3) 0.082(17) Uiso 1 1 d D . .
H12D H -0.316(7) 0.027(4) 0.3984(16) 0.15(3) Uiso 1 1 d D . .
H12C H -0.406(2) 0.023(5) 0.337(5) 0.17(3) Uiso 1 1 d D . .
H14D H 0.563(4) 0.4069(15) 0.994(3) 0.083(16) Uiso 1 1 d D . .
H13D H -0.308(5) 0.342(2) 0.849(3) 0.091(19) Uiso 1 1 d D . .

loop_
_atom_site_aniso_label
_atom_site_aniso_U_11
_atom_site_aniso_U_22
_atom_site_aniso_U_33
_atom_site_aniso_U_23
_atom_site_aniso_U_13
_atom_site_aniso_U_12
Cu1 0.03205(18) 0.03319(18) 0.02651(17) 0.00525(13) 0.00519(14) 0.00792(13)
Cu2 0.02421(16) 0.0423(2) 0.02005(16) 0.00401(13) 0.01198(12) 0.00493(13)
N1 0.0326(12) 0.0336(12) 0.0281(11) 0.0056(9) 0.0072(9) 0.0062(10)
N2 0.0267(11) 0.0355(12) 0.0229(10) 0.0012(9) 0.0092(9) 0.0051(9)
N3 0.0247(11) 0.0507(14) 0.0220(10) 0.0027(10) 0.0116(9) 0.0027(10)
N4 0.0290(11) 0.0433(13) 0.0256(11) -0.0024(10) 0.0153(9) -0.0031(10)
N5 0.0273(11) 0.0369(12) 0.0288(11) 0.0051(10) 0.0070(9) 0.0046(9)
O1 0.0658(15) 0.0515(14) 0.0348(11) -0.0060(10) -0.0035(11) 0.0253(12)
O2 0.105(2) 0.0731(19) 0.0379(13) -0.0141(13) -0.0135(14) 0.0314(17)
O3 0.0407(11) 0.0465(12) 0.0332(10) 0.0044(9) 0.0113(9) 0.0105(9)
O4 0.0670(16) 0.0623(16) 0.0558(15) 0.0030(12) 0.0340(13) 0.0187(13)
O5 0.0292(10) 0.0385(11) 0.0439(11) 0.0107(9) 0.0100(9) 0.0062(8)
O6 0.0310(10) 0.0392(10) 0.0268(9) 0.0075(8) 0.0108(8) 0.0037(8)
O7 0.0426(13) 0.0460(13) 0.0553(15) -0.0046(12) 0.0183(12) 0.0008(11)
O8 0.306(8) 0.177(6) 0.268(7) -0.017(5) 0.228(7) -0.001(6)
O9 0.108(4) 0.286(8) 0.315(9) 0.221(7) -0.020(5) -0.017(4)
O10 0.118(4) 0.140(4) 0.260(7) 0.048(4) -0.045(4) -0.076(3)
O11 0.199(6) 0.097(3) 0.197(6) -0.060(4) 0.055(5) -0.023(4)
O12 0.0606(19) 0.101(2) 0.0610(19) 0.0209(18) 0.0093(15) -0.0109(17)
O13 0.0739(19) 0.0655(19) 0.0589(17) -0.0035(16) 0.0170(15) 0.0154(16)
O14 0.0599(16) 0.0492(15) 0.0664(17) -0.0008(14) 0.0201(14) -0.0080(13)
C1 0.0424(16) 0.0478(17) 0.0264(13) 0.0037(12) 0.0095(12) 0.0098(13)
C2 0.0359(15) 0.0491(17) 0.0314(14) 0.0014(13) 0.0110(12) 0.0120(13)
C3 0.0339(14) 0.0355(14) 0.0277(13) 0.0033(11) 0.0075(11) 0.0044(11)
C4 0.0446(17) 0.0544(18) 0.0269(13) 0.0114(13) 0.0138(13) 0.0170(14)
C5 0.0388(15) 0.0495(17) 0.0334(14) 0.0103(13) 0.0165(13) 0.0140(13)
C6 0.0405(16) 0.0460(17) 0.0246(13) -0.0062(12) 0.0057(12) 0.0090(13)
C7 0.0422(16) 0.0421(16) 0.0315(14) -0.0036(13) 0.0072(12) 0.0160(13)
C8 0.0294(13) 0.0350(14) 0.0279(12) 0.0033(11) 0.0078(11) 0.0042(11)
C9 0.0364(15) 0.0387(15) 0.0251(12) -0.0044(12) 0.0010(11) 0.0058(12)
C10 0.0365(15) 0.0362(14) 0.0266(13) -0.0034(11) 0.0078(11) 0.0095(12)
C11 0.0339(15) 0.069(2) 0.0289(14) -0.0095(14) 0.0171(12) -0.0161(14)
C12 0.0378(16) 0.074(2) 0.0273(14) -0.0131(14) 0.0174(12) -0.0164(15)
C13 0.0253(13) 0.0466(15) 0.0226(12) 0.0022(11) 0.0123(10) 0.0036(11)
C14 0.0306(14) 0.0502(17) 0.0303(14) -0.0041(12) 0.0166(11) -0.0064(12)
C15 0.0334(15) 0.0570(18) 0.0275(13) -0.0072(13) 0.0147(12) -0.0047(13)
C16 0.0311(14) 0.0489(17) 0.0279(13) -0.0066(12) 0.0151(11) -0.0058(12)
C17 0.0300(14) 0.0459(16) 0.0322(14) -0.0034(12) 0.0162(11) -0.0069(12)
C18 0.0242(12) 0.0436(15) 0.0231(12) 0.0027(11) 0.0118(10) 0.0028(11)
C19 0.0395(15) 0.0439(16) 0.0297(13) -0.0064(12) 0.0187(12) 0.0000(12)
C20 0.0367(15) 0.0393(15) 0.0336(14) -0.0034(12) 0.0195(12) -0.0045(12)
C21 0.0405(17) 0.0459(18) 0.0394(16) 0.0017(14) -0.0059(13) 0.0043(14)
C22 0.062(2) 0.0435(18) 0.0349(16) 0.0002(14) 0.0016(15) 0.0099(16)
C23 0.0375(16) 0.063(2) 0.0474(18) 0.0110(16) 0.0167(14) 0.0202(15)
C24 0.0402(16) 0.0373(15) 0.0422(16) 0.0036(13) 0.0199(13) 0.0016(13)
C25 0.0365(15) 0.0438(17) 0.0373(15) 0.0129(13) 0.0036(13) 0.0007(13)
C26 0.0279(13) 0.0414(15) 0.0245(12) 0.0059(11) 0.0142(10) 0.0035(11)
Cl1 0.0461(5) 0.0541(5) 0.0680(6) -0.0026(4) 0.0170(4) -0.0039(4)

loop_
_atom_type_symbol
_atom_type_description
_atom_type_scat_dispersion_real
_atom_type_scat_dispersion_imag
_atom_type_scat_source
C C 0.0033 0.0016 'International Tables Vol C Tables 4.2.6.8 and 6.1.1.4'
H H 0.0000 0.0000 'International Tables Vol C Tables 4.2.6.8 and 6.1.1.4'
N N 0.0061 0.0033 'International Tables Vol C Tables 4.2.6.8 and 6.1.1.4'
O O 0.0106 0.0060 'International Tables Vol C Tables 4.2.6.8 and 6.1.1.4'
Cl Cl 0.1484 0.1585 'International Tables Vol C Tables 4.2.6.8 and 6.1.1.4'
Cu Cu 0.3201 1.2651 'International Tables Vol C Tables 4.2.6.8 and 6.1.1.4'

loop_
_geom_angle_atom_site_label_1
_geom_angle_atom_site_label_2
_geom_angle_atom_site_label_3
_geom_angle
_geom_angle_site_symmetry_1
_geom_angle_site_symmetry_3
_geom_angle_publ_flag
O3 Cu1 O1 161.74(10) . . ?
O3 Cu1 N1 94.88(9) . . ?
O1 Cu1 N1 97.71(9) . . ?
O3 Cu1 N5 84.89(9) . . ?
O1 Cu1 N5 84.58(9) . . ?
N1 Cu1 N5 171.53(10) . . ?
O3 Cu1 O5 94.15(9) . . ?
O1 Cu1 O5 99.36(10) . . ?
N1 Cu1 O5 88.38(9) . . ?
N5 Cu1 O5 83.19(8) . . ?
O6 Cu2 N3 89.19(8) . . ?
O6 Cu2 N2 162.50(9) . 3_657 ?
N3 Cu2 N2 90.46(9) . 3_657 ?
O6 Cu2 N4 87.92(9) . 4_566 ?
N3 Cu2 N4 175.82(10) . 4_566 ?
N2 Cu2 N4 93.21(9) 3_657 4_566 ?
O6 Cu2 O7 101.97(9) . . ?
N3 Cu2 O7 92.66(9) . . ?
N2 Cu2 O7 95.53(9) 3_657 . ?
N4 Cu2 O7 84.99(9) 4_566 . ?
C1 N1 C5 118.0(2) . . ?
C1 N1 Cu1 118.42(19) . . ?
C5 N1 Cu1 122.60(19) . . ?
C6 N2 C10 117.2(2) . . ?
C6 N2 Cu2 122.75(18) . 3_657 ?
C10 N2 Cu2 119.99(18) . 3_657 ?
C15 N3 C11 117.6(2) . . ?
C15 N3 Cu2 119.77(18) . . ?
C11 N3 Cu2 122.61(19) . . ?
C20 N4 C16 117.6(2) . . ?
C20 N4 Cu2 125.06(18) . 4_665 ?
C16 N4 Cu2 117.37(18) . 4_665 ?
C23 N5 C21 114.9(2) . . ?
C23 N5 C25 112.2(3) . . ?
C21 N5 C25 110.9(2) . . ?
C23 N5 Cu1 105.61(17) . . ?
C21 N5 Cu1 104.58(17) . . ?
C25 N5 Cu1 108.03(16) . . ?
C22 O1 Cu1 114.6(2) . . ?
C24 O3 Cu1 115.28(19) . . ?
C26 O5 Cu1 106.90(17) . . ?
C26 O6 Cu2 101.64(16) . . ?
Cu2 O7 H7D 124(3) . . ?
Cu2 O7 H7C 126(3) . . ?
H7D O7 H7C 109(4) . . ?
H12D O12 H12C 90(7) . . ?
H13C O13 H13D 105(5) . . ?
H14C O14 H14D 109(5) . . ?
N1 C1 C2 122.5(3) . . ?
N1 C1 H1A 118.8 . . ?
C2 C1 H1A 118.8 . . ?
C1 C2 C3 119.4(3) . . ?
C1 C2 H2B 120.3 . . ?
C3 C2 H2B 120.3 . . ?
C4 C3 C2 117.7(3) . . ?
C4 C3 C8 121.6(2) . . ?
C2 C3 C8 120.7(3) . . ?
C5 C4 C3 119.3(3) . . ?
C5 C4 H4B 120.4 . . ?
C3 C4 H4B 120.4 . . ?
N1 C5 C4 123.1(3) . . ?
N1 C5 H5A 118.5 . . ?
C4 C5 H5A 118.5 . . ?
N2 C6 C7 123.1(3) . . ?
N2 C6 H6A 118.4 . . ?
C7 C6 H6A 118.4 . . ?
C6 C7 C8 119.4(3) . . ?
C6 C7 H7A 120.3 . . ?
C8 C7 H7A 120.3 . . ?
C7 C8 C9 117.4(2) . . ?
C7 C8 C3 121.8(3) . . ?
C9 C8 C3 120.7(2) . . ?
C10 C9 C8 119.5(2) . . ?
C10 C9 H9A 120.2 . . ?
C8 C9 H9A 120.2 . . ?
N2 C10 C9 123.2(2) . . ?
N2 C10 H10A 118.4 . . ?
C9 C10 H10A 118.4 . . ?
N3 C11 C12 122.8(3) . . ?
N3 C11 H11B 118.6 . . ?
C12 C11 H11B 118.6 . . ?
C11 C12 C13 119.9(3) . . ?
C11 C12 H12A 120.0 . . ?
C13 C12 H12A 120.0 . . ?
C14 C13 C12 116.8(2) . . ?
C14 C13 C18 121.2(3) . . ?
C12 C13 C18 122.0(3) . . ?
C15 C14 C13 119.8(3) . . ?
C15 C14 H14A 120.1 . . ?
C13 C14 H14A 120.1 . . ?
N3 C15 C14 123.1(3) . . ?
N3 C15 H15A 118.4 . . ?
C14 C15 H15A 118.4 . . ?
N4 C16 C17 122.7(3) . . ?
N4 C16 H16A 118.6 . . ?
C17 C16 H16A 118.6 . . ?
C16 C17 C18 119.9(3) . . ?
C16 C17 H17A 120.1 . . ?
C18 C17 H17A 120.1 . . ?
C19 C18 C17 117.1(2) . . ?
C19 C18 C13 121.7(3) . . ?
C17 C18 C13 121.3(3) . . ?
C20 C19 C18 120.0(3) . . ?
C20 C19 H19A 120.0 . . ?
C18 C19 H19A 120.0 . . ?
N4 C20 C19 122.7(3) . . ?
N4 C20 H20A 118.6 . . ?
C19 C20 H20A 118.6 . . ?
N5 C21 C22 110.5(2) . . ?
N5 C21 H21A 109.6 . . ?
C22 C21 H21A 109.6 . . ?
N5 C21 H21B 109.6 . . ?
C22 C21 H21B 109.6 . . ?
H21A C21 H21B 108.1 . . ?
O2 C22 O1 124.2(3) . . ?
O2 C22 C21 118.4(3) . . ?
O1 C22 C21 117.3(3) . . ?
N5 C23 C24 112.5(2) . . ?
N5 C23 H23A 109.1 . . ?
C24 C23 H23A 109.1 . . ?
N5 C23 H23B 109.1 . . ?
C24 C23 H23B 109.1 . . ?
H23A C23 H23B 107.8 . . ?
O4 C24 O3 124.7(3) . . ?
O4 C24 C23 118.7(3) . . ?
O3 C24 C23 116.6(3) . . ?
N5 C25 C26 114.2(2) . . ?
N5 C25 H25A 108.7 . . ?
C26 C25 H25A 108.7 . . ?
N5 C25 H25B 108.7 . . ?
C26 C25 H25B 108.7 . . ?
H25A C25 H25B 107.6 . . ?
O5 C26 O6 123.0(3) . . ?
O5 C26 C25 119.0(3) . . ?
O6 C26 C25 117.9(2) . . ?
O9 Cl1 O10 110.0(4) . . ?
O9 Cl1 O8 106.8(5) . . ?
O10 Cl1 O8 114.8(5) . . ?
O9 Cl1 O11 118.1(6) . . ?
O10 Cl1 O11 108.1(4) . . ?
O8 Cl1 O11 98.9(4) . . ?

loop_
_geom_bond_atom_site_label_1
_geom_bond_atom_site_label_2
_geom_bond_distance
_geom_bond_site_symmetry_2
_geom_bond_publ_flag
Cu1 O3 1.943(2) . ?
Cu1 O1 1.944(2) . ?
Cu1 N1 1.981(2) . ?
Cu1 N5 2.034(2) . ?
Cu1 O5 2.236(2) . ?
Cu2 O6 2.0118(19) . ?
Cu2 N3 2.014(2) . ?
Cu2 N2 2.028(2) 3_657 ?
Cu2 N4 2.036(2) 4_566 ?
Cu2 O7 2.333(3) . ?
N1 C1 1.336(4) . ?
N1 C5 1.336(4) . ?
N2 C6 1.336(4) . ?
N2 C10 1.339(3) . ?
N2 Cu2 2.028(2) 3_657 ?
N3 C15 1.329(4) . ?
N3 C11 1.335(4) . ?
N4 C20 1.339(4) . ?
N4 C16 1.342(4) . ?
N4 Cu2 2.036(2) 4_665 ?
N5 C23 1.470(4) . ?
N5 C21 1.487(4) . ?
N5 C25 1.487(4) . ?
O1 C22 1.269(4) . ?
O2 C22 1.235(4) . ?
O3 C24 1.273(4) . ?
O4 C24 1.232(4) . ?
O5 C26 1.244(3) . ?
O6 C26 1.267(3) . ?
O7 H7D 0.830(19) . ?
O7 H7C 0.85(2) . ?
O8 Cl1 1.364(5) . ?
O9 Cl1 1.313(5) . ?
O10 Cl1 1.322(4) . ?
O11 Cl1 1.381(5) . ?
O12 H12D 0.85(2) . ?
O12 H12C 0.84(2) . ?
O13 H13C 0.821(19) . ?
O13 H13D 0.83(2) . ?
O14 H14C 0.82(2) . ?
O14 H14D 0.82(2) . ?
C1 C2 1.379(4) . ?
C1 H1A 0.9300 . ?
C2 C3 1.391(4) . ?
C2 H2B 0.9300 . ?
C3 C4 1.385(4) . ?
C3 C8 1.483(4) . ?
C4 C5 1.373(4) . ?
C4 H4B 0.9300 . ?
C5 H5A 0.9300 . ?
C6 C7 1.377(4) . ?
C6 H6A 0.9300 . ?
C7 C8 1.386(4) . ?
C7 H7A 0.9300 . ?
C8 C9 1.386(4) . ?
C9 C10 1.372(4) . ?
C9 H9A 0.9300 . ?
C10 H10A 0.9300 . ?
C11 C12 1.379(4) . ?
C11 H11B 0.9300 . ?
C12 C13 1.389(4) . ?
C12 H12A 0.9300 . ?
C13 C14 1.385(4) . ?
C13 C18 1.489(3) . ?
C14 C15 1.381(4) . ?
C14 H14A 0.9300 . ?
C15 H15A 0.9300 . ?
C16 C17 1.383(4) . ?
C16 H16A 0.9300 . ?
C17 C18 1.390(4) . ?
C17 H17A 0.9300 . ?
C18 C19 1.384(4) . ?
C19 C20 1.385(4) . ?
C19 H19A 0.9300 . ?
C20 H20A 0.9300 . ?
C21 C22 1.518(5) . ?
C21 H21A 0.9700 . ?
C21 H21B 0.9700 . ?
C23 C24 1.522(4) . ?
C23 H23A 0.9700 . ?
C23 H23B 0.9700 . ?
C25 C26 1.512(4) . ?
C25 H25A 0.9700 . ?
C25 H25B 0.9700 . ?
